data_4130346
loop_
_publ_author_name
'Kieffer, Marion'
'Pilgrim, Ben S.'
'Ronson, Tanya K.'
'Roberts, Derrick A.'
'Aleksanyan, Mina'
'Nitschke, Jonathan R.'

_publ_section_title
;
 Perfluorinated Ligands Induce Meridional Metal Stereochemistry to
 Generate M8L12, M10L15, and M12L18 Prisms.
;
_journal_issue 21
_journal_name_full 'Journal of the American Chemical Society'
_journal_page_first 6813
_journal_page_last 6821
_journal_paper_doi 10.1021/jacs.6b02445
_journal_volume 138
_journal_year 2016
_chemical_formula_moiety 'C384 H264 F48 Fe8 N48 O24, 16(F6 P)'
_chemical_formula_sum 'C384 H264 F144 Fe8 N48 O24 P16'
_chemical_formula_weight 9612.74
_space_group_crystal_system cubic
_space_group_IT_number 207
_space_group_name_Hall 'P 4 2 3'
_space_group_name_H-M_alt 'P 4 3 2'
_atom_sites_solution_hydrogens geom
_audit_creation_method SHELXL-2014/6
_cell_angle_alpha 90
_cell_angle_beta 90
_cell_angle_gamma 90
_cell_formula_units_Z 3
_cell_length_a 38.410(6)
_cell_length_b 38.410(6)
_cell_length_c 38.410(6)
_cell_measurement_reflns_used 7317
_cell_measurement_temperature 100(2)
_cell_measurement_theta_max 33.314
_cell_measurement_theta_min 4.360
_cell_volume 56667(15)
_computing_cell_refinement
;
'Bruker SAINT' 
;
_computing_data_collection
;
CrystalClear-SM Expert 2.0 r5 (Rigaku, 2010)
;
_computing_data_reduction
;
'Bruker SAINT' 
;
_computing_structure_refinement 'SHELXL-2014/6 (Sheldrick, 2014)'
_computing_structure_solution 'SHELXT (Sheldrick, 2015)'
_diffrn_ambient_temperature 100(2)
_diffrn_detector_area_resol_mean 0
_diffrn_measured_fraction_theta_full 0.992
_diffrn_measured_fraction_theta_max 0.992
_diffrn_measurement_device_type 'Rigaku Saturn 724+ detector on Crystal Logic diffractometer'
_diffrn_measurement_method '\w  scans'
_diffrn_radiation_monochromator 'silicon double crystal'
_diffrn_radiation_source 'Diamond beamline I19'
_diffrn_radiation_type synchrotron
_diffrn_radiation_wavelength 0.6889
_diffrn_reflns_av_R_equivalents 0.2695
_diffrn_reflns_av_unetI/netI 0.0674
_diffrn_reflns_Laue_measured_fraction_full 0.992
_diffrn_reflns_Laue_measured_fraction_max 0.992
_diffrn_reflns_limit_h_max 29
_diffrn_reflns_limit_h_min -29
_diffrn_reflns_limit_k_max 29
_diffrn_reflns_limit_k_min -29
_diffrn_reflns_limit_l_max 26
_diffrn_reflns_limit_l_min -29
_diffrn_reflns_number 152931
_diffrn_reflns_point_group_measured_fraction_full 0.995
_diffrn_reflns_point_group_measured_fraction_max 0.995
_diffrn_reflns_theta_full 15.356
_diffrn_reflns_theta_max 15.356
_diffrn_reflns_theta_min 1.149
_exptl_absorpt_coefficient_mu 0.205
_exptl_absorpt_correction_T_max 0.7440
_exptl_absorpt_correction_T_min 0.5182
_exptl_absorpt_correction_type multi-scan
_exptl_absorpt_process_details SADABS
_exptl_crystal_colour purple
_exptl_crystal_density_diffrn 0.845
_exptl_crystal_description block
_exptl_crystal_F_000 14520
_exptl_crystal_size_max 0.020
_exptl_crystal_size_mid 0.020
_exptl_crystal_size_min 0.015
_refine_diff_density_max 2.061
_refine_diff_density_min -0.656
_refine_diff_density_rms 0.153
_refine_ls_abs_structure_details
;
 Refined as an inversion twin.
;
_refine_ls_abs_structure_Flack 0.5(2)
_refine_ls_extinction_method none
_refine_ls_goodness_of_fit_ref 1.541
_refine_ls_hydrogen_treatment constr
_refine_ls_matrix_type full
_refine_ls_number_parameters 617
_refine_ls_number_reflns 4516
_refine_ls_number_restraints 1890
_refine_ls_restrained_S_all 1.314
_refine_ls_R_factor_all 0.2193
_refine_ls_R_factor_gt 0.2083
_refine_ls_shift/su_max 0.002
_refine_ls_shift/su_mean 0.000
_refine_ls_structure_factor_coef Fsqd
_refine_ls_weighting_details 'w=1/[\s^2^(Fo^2^)+(0.2000P)^2^+350.0000P] where P=(Fo^2^+2Fc^2^)/3'
_refine_ls_weighting_scheme calc
_refine_ls_wR_factor_gt 0.4624
_refine_ls_wR_factor_ref 0.4721
_reflns_Friedel_coverage 0.698
_reflns_Friedel_fraction_full 1.000
_reflns_Friedel_fraction_max 1.000
_reflns_number_gt 3855
_reflns_number_total 4516
_reflns_threshold_expression 'I > 2\s(I)'
_cod_data_source_file ja6b02445_si_002.cif
_cod_data_source_block 4_16PF6
_cod_original_cell_volume 56669(27)
_cod_database_code 4130346
_shelx_space_group_comment
;
The symmetry employed for this shelxl refinement is uniquely defined
by the following loop, which should always be used as a source of
symmetry information in preference to the above space-group names.
They are only intended as comments.
;
_shelx_estimated_absorpt_t_min 0.995
_shelx_estimated_absorpt_t_max 0.996
_shelxl_version_number 2014/6

loop_
_space_group_symop_operation_xyz
'x, y, z'
'-x, -y, z'
'-x, y, -z'
'x, -y, -z'
'z, x, y'
'z, -x, -y'
'-z, -x, y'
'-z, x, -y'
'y, z, x'
'-y, z, -x'
'y, -z, -x'
'-y, -z, x'
'y, x, -z'
'-y, -x, -z'
'y, -x, z'
'-y, x, z'
'x, z, -y'
'-x, z, y'
'-x, -z, -y'
'x, -z, y'
'z, y, -x'
'z, -y, x'
'-z, y, x'
'-z, -y, -x'

loop_
_atom_site_label
_atom_site_type_symbol
_atom_site_fract_x
_atom_site_fract_y
_atom_site_fract_z
_atom_site_U_iso_or_equiv
_atom_site_adp_type
_atom_site_occupancy
_atom_site_site_symmetry_order
_atom_site_calc_flag
_atom_site_refinement_flags_posn
_atom_site_refinement_flags_adp
_atom_site_refinement_flags_occupancy
_atom_site_disorder_assembly
_atom_site_disorder_group
Fe1 Fe 0.31086(19) 0.62038(18) 0.15355(19) 0.097(3) Uani 1 1 d . . . . .
N1 N 0.2845(10) 0.6481(8) 0.1146(10) 0.117(7) Uani 1 1 d D U . . .
N2 N 0.2826(9) 0.5817(5) 0.1313(8) 0.107(7) Uani 1 1 d D U . . .
O1 O 0.3025(9) 0.7893(8) 0.1060(10) 0.145(9) Uani 1 1 d D U . . .
C1 C 0.2853(9) 0.6822(6) 0.1047(9) 0.120(7) Uani 1 1 d DG U . . .
C2 C 0.3180(8) 0.6965(8) 0.0990(9) 0.122(8) Uani 1 1 d DG U . . .
H2 H 0.3371 0.6817 0.0934 0.147 Uiso 1 1 calc R U . . .
C3 C 0.3229(7) 0.7322(8) 0.1014(9) 0.130(8) Uani 1 1 d DG U . . .
H3 H 0.3453 0.7420 0.0974 0.156 Uiso 1 1 calc R U . . .
C4 C 0.2950(9) 0.7538(6) 0.1095(9) 0.136(8) Uani 1 1 d DG U . . .
C5 C 0.2622(8) 0.7395(8) 0.1153(9) 0.131(8) Uani 1 1 d DG U . . .
H5 H 0.2431 0.7543 0.1209 0.157 Uiso 1 1 calc R U . . .
C6 C 0.2574(7) 0.7038(9) 0.1129(9) 0.127(8) Uani 1 1 d DG U . . .
H6 H 0.2350 0.6940 0.1169 0.152 Uiso 1 1 calc R U . . .
C7 C 0.2805(15) 0.8158(12) 0.1224(16) 0.161(14) Uani 1 1 d D U . . .
H7A H 0.2560 0.8095 0.1194 0.242 Uiso 1 1 calc R U . . .
H7B H 0.2848 0.8384 0.1114 0.242 Uiso 1 1 calc R U . . .
H7C H 0.2860 0.8172 0.1473 0.242 Uiso 1 1 calc R U . . .
C8 C 0.2608(12) 0.6280(9) 0.0959(11) 0.111(7) Uani 1 1 d D U . . .
H8 H 0.2458 0.6376 0.0788 0.133 Uiso 1 1 calc R U . . .
C9 C 0.2607(11) 0.5896(5) 0.1051(10) 0.109(7) Uani 1 1 d D U . . .
C10 C 0.2425(10) 0.5650(6) 0.0862(8) 0.108(7) Uani 1 1 d D U . . .
H10 H 0.2271 0.5717 0.0680 0.130 Uiso 1 1 calc R U . . .
C11 C 0.2475(10) 0.5305(5) 0.0944(8) 0.107(7) Uani 1 1 d D U . . .
H11 H 0.2388 0.5126 0.0796 0.129 Uiso 1 1 calc R U . . .
C12 C 0.2653(9) 0.5221(4) 0.1247(7) 0.104(6) Uani 1 1 d D U . . .
C13 C 0.2851(10) 0.5480(6) 0.1406(9) 0.107(7) Uani 1 1 d D U . . .
H13 H 0.3008 0.5417 0.1586 0.128 Uiso 1 1 calc R U . . .
C14 C 0.2686(7) 0.4848(4) 0.1360(5) 0.101(6) Uani 1 1 d DG U . . .
C15 C 0.2792(7) 0.4604(5) 0.1115(4) 0.102(7) Uani 1 1 d DG U . . .
C16 C 0.2892(6) 0.4273(5) 0.1220(5) 0.102(7) Uani 1 1 d DG U . . .
C17 C 0.2886(7) 0.4185(4) 0.1571(6) 0.103(7) Uani 1 1 d DG U . . .
C18 C 0.2779(7) 0.4429(5) 0.1817(4) 0.100(7) Uani 1 1 d DG U . . .
C19 C 0.2679(6) 0.4761(5) 0.1711(5) 0.099(7) Uani 1 1 d DG U . . .
F20 F 0.2585(5) 0.5004(5) 0.1949(5) 0.075(6) Uani 1 1 d D U . . .
F21 F 0.2753(6) 0.4371(7) 0.2166(5) 0.106(7) Uani 1 1 d D U . . .
F22 F 0.2857(6) 0.4663(7) 0.0779(5) 0.106(7) Uani 1 1 d D U . . .
F23 F 0.3004(7) 0.4026(6) 0.1013(6) 0.112(8) Uani 1 1 d D U . . .
N3 N 0.2730(7) 0.6364(8) 0.1854(9) 0.084(6) Uani 1 1 d D U . . .
N4 N 0.3360(5) 0.6600(5) 0.1692(6) 0.049(6) Uani 1 1 d D U . . .
O2 O 0.1405(7) 0.5818(8) 0.1981(9) 0.123(8) Uani 1 1 d D U . . .
C21 C 0.2398(6) 0.6245(8) 0.1874(9) 0.098(7) Uani 1 1 d DG U . . .
C22 C 0.2341(6) 0.5895(7) 0.1949(9) 0.106(7) Uani 1 1 d DG U . . .
H22 H 0.2533 0.5743 0.1983 0.127 Uiso 1 1 calc R U . . .
C23 C 0.2003(8) 0.5768(6) 0.1972(9) 0.110(8) Uani 1 1 d DG U . . .
H23 H 0.1964 0.5529 0.2023 0.131 Uiso 1 1 calc DR U . . .
C24 C 0.1722(6) 0.5991(8) 0.1922(9) 0.115(7) Uani 1 1 d DG U . . .
C25 C 0.1779(6) 0.6340(8) 0.1848(9) 0.110(8) Uani 1 1 d DG U . . .
H25 H 0.1588 0.6492 0.1813 0.132 Uiso 1 1 calc R U . . .
C26 C 0.2118(8) 0.6467(6) 0.1824(9) 0.105(7) Uani 1 1 d DG U . . .
H26 H 0.2157 0.6706 0.1773 0.126 Uiso 1 1 calc R U . . .
C27 C 0.1400(14) 0.5444(11) 0.2054(16) 0.148(13) Uani 1 1 d D U . . .
H27A H 0.1459 0.5315 0.1842 0.222 Uiso 1 1 calc R U . . .
H27B H 0.1167 0.5376 0.2133 0.222 Uiso 1 1 calc R U . . .
H27C H 0.1571 0.5391 0.2236 0.222 Uiso 1 1 calc DR U . . .
C28 C 0.2799(8) 0.6709(9) 0.1931(10) 0.069(6) Uani 1 1 d D U . . .
H28 H 0.2625 0.6857 0.2025 0.083 Uiso 1 1 calc R U . . .
C29 C 0.3165(4) 0.6839(6) 0.1859(8) 0.057(6) Uani 1 1 d D U . . .
C30 C 0.3299(5) 0.7150(6) 0.1982(7) 0.050(6) Uani 1 1 d D U . . .
H30 H 0.3171 0.7291 0.2140 0.060 Uiso 1 1 calc R U . . .
C31 C 0.3624(5) 0.7248(5) 0.1869(7) 0.045(6) Uani 1 1 d D U . . .
H31 H 0.3721 0.7464 0.1941 0.054 Uiso 1 1 calc R U . . .
C32 C 0.3808(4) 0.7030(5) 0.1648(6) 0.037(6) Uani 1 1 d D U . . .
C33 C 0.3678(5) 0.6701(5) 0.1581(7) 0.044(6) Uani 1 1 d D U . . .
H33 H 0.3816 0.6541 0.1453 0.052 Uiso 1 1 calc R U . . .
N5 N 0.3327(9) 0.5939(9) 0.1915(8) 0.108(7) Uani 1 1 d D U . . .
N6 N 0.3510(7) 0.6019(9) 0.1251(5) 0.108(7) Uani 1 1 d D U . . .
O3 O 0.2854(8) 0.5497(8) 0.3199(7) 0.110(8) Uani 1 1 d D U . . .
C41 C 0.3202(8) 0.5828(8) 0.2228(6) 0.106(7) Uani 1 1 d DG U . . .
C42 C 0.3073(8) 0.6060(6) 0.2475(8) 0.106(8) Uani 1 1 d DG U . . .
H42 H 0.3057 0.6301 0.2422 0.128 Uiso 1 1 calc R U . . .
C43 C 0.2969(8) 0.5939(7) 0.2799(7) 0.106(8) Uani 1 1 d DG U . . .
H43 H 0.2881 0.6097 0.2968 0.127 Uiso 1 1 calc R U . . .
C44 C 0.2993(8) 0.5586(8) 0.2877(6) 0.107(7) Uani 1 1 d DG U . . .
C45 C 0.3121(8) 0.5354(6) 0.2631(8) 0.106(8) Uani 1 1 d DG U . . .
H45 H 0.3138 0.5114 0.2684 0.127 Uiso 1 1 calc R U . . .
C46 C 0.3226(8) 0.5476(8) 0.2306(7) 0.105(8) Uani 1 1 d DG U . . .
H46 H 0.3314 0.5317 0.2137 0.126 Uiso 1 1 calc R U . . .
C47 C 0.2766(13) 0.5738(12) 0.3475(11) 0.116(12) Uani 1 1 d D U . . .
H47A H 0.2879 0.5963 0.3431 0.174 Uiso 1 1 calc R U . . .
H47B H 0.2847 0.5645 0.3698 0.174 Uiso 1 1 calc R U . . .
H47C H 0.2513 0.5770 0.3482 0.174 Uiso 1 1 calc R U . . .
C48 C 0.3631(11) 0.5766(12) 0.1808(8) 0.109(7) Uani 1 1 d D U . . .
H48 H 0.3772 0.5638 0.1966 0.131 Uiso 1 1 calc R U . . .
C49 C 0.3722(9) 0.5797(10) 0.1423(5) 0.110(7) Uani 1 1 d D U . . .
C50 C 0.4044(8) 0.5699(11) 0.1293(5) 0.115(8) Uani 1 1 d D U . . .
H50 H 0.4221 0.5609 0.1441 0.138 Uiso 1 1 calc R U . . .
C51 C 0.4098(8) 0.5735(11) 0.0940(5) 0.120(8) Uani 1 1 d D U . . .
H51 H 0.4293 0.5629 0.0832 0.144 Uiso 1 1 calc R U . . .
C52 C 0.3865(7) 0.5929(9) 0.0745(3) 0.123(8) Uani 1 1 d D U . . .
C53 C 0.3565(8) 0.6054(11) 0.0906(5) 0.114(8) Uani 1 1 d D U . . .
H53 H 0.3394 0.6169 0.0769 0.137 Uiso 1 1 calc R U . . .
C54 C 0.3904(8) 0.5976(7) 0.0363(3) 0.132(8) Uani 0.5 1 d DG U P A -1
C55 C 0.3880(7) 0.5696(6) 0.0130(4) 0.137(9) Uani 0.5 1 d DG U P A -1
C56 C 0.3975(8) 0.6298(6) 0.0212(4) 0.136(9) Uani 0.5 1 d DG U P A -1
C57 C 0.3916(8) 0.5736(6) -0.0224(4) 0.140(10) Uani 0.5 1 d DG U P A -1
C58 C 0.3982(9) 0.6060(7) -0.0369(3) 0.140(10) Uani 0.5 1 d DG U P A -1
C59 C 0.4016(8) 0.6339(6) -0.0142(4) 0.140(10) Uani 0.5 1 d DG U P A -1
F25 F 0.3816(10) 0.5375(7) 0.0253(7) 0.142(12) Uani 0.5 1 d G U P A -1
F24 F 0.4008(11) 0.6585(7) 0.0409(6) 0.142(12) Uani 0.5 1 d G U P A -1
F26 F 0.3884(12) 0.5458(7) -0.0431(6) 0.152(13) Uani 0.5 1 d G U P A -1
F27 F 0.4091(12) 0.6655(7) -0.0268(7) 0.155(13) Uani 0.5 1 d G U P A -1
P1 P 0.4718(4) 0.6189(4) 0.1721(4) 0.118(4) Uani 1 1 d . U . . .
F1 F 0.4979(7) 0.6460(6) 0.1534(7) 0.108(6) Uani 1 1 d . U . . .
F2 F 0.4360(8) 0.6324(7) 0.1476(8) 0.135(7) Uani 1 1 d . U . . .
F3 F 0.4457(7) 0.5945(8) 0.1916(8) 0.126(6) Uani 1 1 d . U . . .
F4 F 0.4650(8) 0.6486(8) 0.2015(8) 0.130(6) Uani 1 1 d . U . . .
F5 F 0.4979(7) 0.6030(7) 0.1952(7) 0.112(6) Uani 1 1 d . U . . .
F6 F 0.4808(8) 0.5898(7) 0.1428(8) 0.127(6) Uani 1 1 d . U . . .

loop_
_atom_site_aniso_label
_atom_site_aniso_U_11
_atom_site_aniso_U_22
_atom_site_aniso_U_33
_atom_site_aniso_U_23
_atom_site_aniso_U_13
_atom_site_aniso_U_12
Fe1 0.109(6) 0.086(5) 0.096(6) 0.006(5) 0.006(5) 0.021(5)
N1 0.123(15) 0.129(13) 0.098(15) 0.005(12) 0.002(13) 0.004(12)
N2 0.111(15) 0.121(12) 0.089(14) 0.011(11) -0.015(12) 0.010(12)
O1 0.155(18) 0.139(15) 0.141(18) -0.005(15) 0.010(16) 0.002(14)
C1 0.127(15) 0.129(13) 0.102(14) 0.006(13) 0.007(13) 0.006(12)
C2 0.129(16) 0.133(15) 0.105(15) 0.007(14) 0.008(14) 0.003(13)
C3 0.136(16) 0.137(15) 0.117(16) 0.003(15) 0.011(15) 0.000(13)
C4 0.144(17) 0.138(15) 0.126(15) 0.002(14) 0.014(15) 0.004(13)
C5 0.138(16) 0.136(15) 0.120(16) 0.002(15) 0.012(15) 0.010(14)
C6 0.132(16) 0.135(14) 0.113(16) 0.006(14) 0.011(14) 0.008(13)
C7 0.17(3) 0.15(2) 0.16(3) -0.02(2) 0.01(3) 0.01(2)
C8 0.117(15) 0.124(12) 0.092(15) 0.012(11) -0.005(13) 0.012(12)
C9 0.116(14) 0.124(12) 0.088(14) 0.012(11) -0.013(11) 0.009(12)
C10 0.115(15) 0.126(13) 0.083(14) 0.012(11) -0.012(12) 0.007(12)
C11 0.117(15) 0.124(13) 0.081(13) 0.011(11) -0.010(12) 0.006(12)
C12 0.109(13) 0.122(11) 0.082(12) 0.012(10) -0.009(11) 0.007(11)
C13 0.111(15) 0.122(12) 0.087(14) 0.011(11) -0.012(12) 0.009(12)
C14 0.103(12) 0.121(11) 0.078(10) 0.011(9) -0.001(10) 0.005(10)
C15 0.103(13) 0.120(12) 0.084(11) 0.010(10) -0.003(11) 0.000(11)
C16 0.099(14) 0.118(12) 0.089(12) 0.010(10) -0.008(12) 0.002(11)
C17 0.099(15) 0.114(13) 0.096(12) 0.010(10) -0.005(12) 0.002(12)
C18 0.101(14) 0.110(12) 0.089(11) 0.011(10) -0.005(11) 0.008(11)
C19 0.101(13) 0.113(12) 0.082(11) 0.011(9) -0.001(11) 0.004(11)
F20 0.067(13) 0.098(13) 0.060(11) 0.024(10) -0.009(10) 0.012(11)
F21 0.110(17) 0.111(16) 0.099(12) 0.017(11) 0.001(12) -0.001(13)
F22 0.106(17) 0.130(16) 0.081(12) 0.009(11) 0.005(12) 0.008(14)
F23 0.120(18) 0.120(14) 0.096(14) 0.011(11) -0.010(13) 0.000(13)
N3 0.076(12) 0.088(12) 0.087(13) 0.000(12) 0.013(11) -0.001(11)
N4 0.038(11) 0.069(12) 0.041(12) -0.007(9) 0.006(10) 0.016(9)
O2 0.103(14) 0.123(16) 0.143(17) 0.000(16) 0.006(14) -0.022(13)
C21 0.085(12) 0.100(13) 0.108(13) 0.003(12) 0.013(12) -0.009(11)
C22 0.094(13) 0.103(14) 0.121(15) 0.005(13) 0.014(13) -0.013(12)
C23 0.096(14) 0.108(14) 0.125(16) 0.002(14) 0.009(14) -0.017(12)
C24 0.098(13) 0.116(15) 0.132(15) 0.003(14) 0.009(13) -0.014(12)
C25 0.089(13) 0.113(15) 0.128(16) 0.005(14) 0.010(14) -0.009(12)
C26 0.086(13) 0.108(14) 0.120(15) 0.006(14) 0.015(13) -0.004(11)
C27 0.15(3) 0.130(19) 0.17(3) 0.01(2) 0.02(2) -0.031(19)
C28 0.054(11) 0.083(13) 0.071(13) -0.004(12) 0.019(10) 0.011(10)
C29 0.046(11) 0.070(12) 0.056(11) -0.006(10) 0.012(9) 0.016(9)
C30 0.042(11) 0.063(12) 0.045(12) -0.004(10) 0.011(10) 0.022(10)
C31 0.036(12) 0.060(12) 0.040(12) 0.004(10) 0.003(10) 0.024(10)
C32 0.024(10) 0.055(11) 0.032(10) 0.015(9) -0.002(8) 0.025(9)
C33 0.031(11) 0.067(12) 0.032(12) -0.001(10) -0.006(10) 0.031(10)
N5 0.117(15) 0.116(15) 0.093(13) 0.009(12) -0.017(12) 0.013(12)
N6 0.115(15) 0.124(16) 0.086(13) 0.011(13) -0.016(12) 0.015(13)
O3 0.113(16) 0.117(16) 0.098(15) 0.005(12) -0.020(13) -0.003(14)
C41 0.112(14) 0.113(14) 0.094(13) 0.007(12) -0.018(12) 0.006(13)
C42 0.113(15) 0.111(15) 0.095(14) 0.003(12) -0.021(13) 0.000(13)
C43 0.109(16) 0.111(15) 0.097(14) 0.003(12) -0.017(13) 0.001(14)
C44 0.113(15) 0.111(15) 0.097(14) 0.005(12) -0.019(13) -0.003(13)
C45 0.112(16) 0.110(15) 0.095(15) 0.006(12) -0.022(14) 0.000(13)
C46 0.109(15) 0.110(14) 0.094(15) 0.006(12) -0.021(13) 0.001(13)
C47 0.12(2) 0.12(3) 0.11(2) -0.006(17) -0.015(19) -0.01(2)
C48 0.119(15) 0.120(15) 0.089(13) 0.012(12) -0.016(12) 0.017(13)
C49 0.120(15) 0.125(15) 0.086(12) 0.009(12) -0.018(12) 0.021(12)
C50 0.125(15) 0.129(16) 0.091(13) 0.009(13) -0.014(12) 0.025(13)
C51 0.131(16) 0.137(17) 0.092(13) 0.010(13) -0.012(12) 0.030(13)
C52 0.132(16) 0.146(16) 0.092(13) 0.014(12) -0.010(12) 0.034(13)
C53 0.121(16) 0.135(16) 0.085(13) 0.015(13) -0.015(12) 0.022(13)
C54 0.144(17) 0.159(17) 0.093(13) 0.014(13) -0.005(13) 0.038(15)
C55 0.151(19) 0.163(18) 0.097(14) 0.011(14) -0.003(14) 0.035(17)
C56 0.153(19) 0.161(18) 0.094(15) 0.014(13) 0.000(15) 0.035(16)
C57 0.16(2) 0.167(19) 0.096(15) 0.009(14) 0.000(15) 0.035(18)
C58 0.16(2) 0.17(2) 0.095(15) 0.012(14) -0.001(16) 0.038(18)
C59 0.16(2) 0.165(19) 0.096(15) 0.015(14) 0.000(15) 0.036(18)
F25 0.15(3) 0.163(19) 0.11(2) 0.010(16) 0.00(2) 0.04(2)
F24 0.17(3) 0.16(2) 0.10(2) 0.012(17) 0.00(2) 0.03(2)
F26 0.17(3) 0.18(2) 0.110(19) 0.000(17) 0.00(2) 0.03(2)
F27 0.19(3) 0.17(2) 0.10(2) 0.017(17) 0.01(2) 0.03(2)
P1 0.125(11) 0.100(11) 0.129(11) 0.005(7) 0.019(8) 0.010(8)
F1 0.113(13) 0.093(12) 0.118(14) -0.004(10) 0.021(10) 0.013(10)
F2 0.130(13) 0.122(15) 0.154(15) 0.008(11) 0.007(11) 0.007(11)
F3 0.120(13) 0.124(14) 0.132(15) 0.001(10) 0.014(10) -0.005(10)
F4 0.136(15) 0.116(13) 0.137(14) -0.004(9) 0.029(11) 0.007(11)
F5 0.116(12) 0.093(13) 0.128(13) 0.002(10) 0.016(10) 0.000(10)
F6 0.143(15) 0.106(13) 0.131(13) -0.002(9) 0.017(11) 0.000(11)

loop_
_atom_type_symbol
_atom_type_description
_atom_type_scat_dispersion_real
_atom_type_scat_dispersion_imag
_atom_type_scat_source
C C 0.0034 0.0017 'International Tables Vol C Tables 4.2.6.8 and 6.1.1.4'
H H 0.0000 0.0000 'International Tables Vol C Tables 4.2.6.8 and 6.1.1.4'
N N 0.0066 0.0034 'International Tables Vol C Tables 4.2.6.8 and 6.1.1.4'
O O 0.0114 0.0062 'International Tables Vol C Tables 4.2.6.8 and 6.1.1.4'
Fe Fe 0.3486 0.8531 'International Tables Vol C Tables 4.2.6.8 and 6.1.1.4'
P P 0.1041 0.0961 'International Tables Vol C Tables 4.2.6.8 and 6.1.1.4'
F F 0.0180 0.0106 'International Tables Vol C Tables 4.2.6.8 and 6.1.1.4'

loop_
_geom_angle_atom_site_label_1
_geom_angle_atom_site_label_2
_geom_angle_atom_site_label_3
_geom_angle
_geom_angle_site_symmetry_3
N4 Fe1 N5 87.9(14) .
N4 Fe1 N3 85.9(11) .
N5 Fe1 N3 90.9(14) .
N4 Fe1 N6 93.8(12) .
N5 Fe1 N6 83.9(12) .
N3 Fe1 N6 174.8(12) .
N4 Fe1 N2 172.7(12) .
N5 Fe1 N2 99.3(13) .
N3 Fe1 N2 95.4(14) .
N6 Fe1 N2 85.6(15) .
N4 Fe1 N1 93.6(12) .
N5 Fe1 N1 176.4(14) .
N3 Fe1 N1 85.9(15) .
N6 Fe1 N1 99.3(13) .
N2 Fe1 N1 79.3(12) .
C1 N1 C8 114(3) .
C1 N1 Fe1 133(3) .
C8 N1 Fe1 114(2) .
C13 N2 C9 117.5(6) .
C13 N2 Fe1 123.6(14) .
C9 N2 Fe1 118.9(14) .
C4 O1 C7 121(3) .
N1 C1 C2 116(3) .
N1 C1 C6 120(3) .
C2 C1 C6 120.0 .
C3 C2 C1 120.0 .
C3 C2 H2 120.0 .
C1 C2 H2 120.0 .
C2 C3 C4 120.0 .
C2 C3 H3 120.0 .
C4 C3 H3 120.0 .
C5 C4 C3 120.0 .
C5 C4 O1 126(2) .
C3 C4 O1 113(2) .
C4 C5 C6 120.0 .
C4 C5 H5 120.0 .
C6 C5 H5 120.0 .
C5 C6 C1 120.0 .
C5 C6 H6 120.0 .
C1 C6 H6 120.0 .
O1 C7 H7A 109.5 .
O1 C7 H7B 109.5 .
H7A C7 H7B 109.5 .
O1 C7 H7C 109.5 .
H7A C7 H7C 109.5 .
H7B C7 H7C 109.5 .
N1 C8 C9 115(3) .
N1 C8 H8 122.5 .
C9 C8 H8 122.5 .
N2 C9 C10 123.6(6) .
N2 C9 C8 113(2) .
C10 C9 C8 123(2) .
C11 C10 C9 117.9(6) .
C11 C10 H10 121.0 .
C9 C10 H10 121.0 .
C10 C11 C12 118.9(7) .
C10 C11 H11 120.5 .
C12 C11 H11 120.5 .
C11 C12 C13 118.3(7) .
C11 C12 C14 120.2(13) .
C13 C12 C14 120.6(15) .
N2 C13 C12 122.0(6) .
N2 C13 H13 119.0 .
C12 C13 H13 119.0 .
C15 C14 C19 120.0 .
C15 C14 C12 118.0(9) .
C19 C14 C12 120.7(9) .
F22 C15 C14 126.6(18) .
F22 C15 C16 112.7(18) .
C14 C15 C16 120.0 .
F23 C16 C17 114.8(18) .
F23 C16 C15 125.1(18) .
C17 C16 C15 120.0 .
C18 C17 C16 120.0 .
C18 C17 C32 125.1(12) 16_655
C16 C17 C32 114.7(13) 16_655
F21 C18 C19 114.6(18) .
F21 C18 C17 125.4(18) .
C19 C18 C17 120.0 .
F20 C19 C18 120.6(16) .
F20 C19 C14 119.4(16) .
C18 C19 C14 120.0 .
C21 N3 C28 120(3) .
C21 N3 Fe1 128(3) .
C28 N3 Fe1 107(2) .
C29 N4 C33 117.2(6) .
C29 N4 Fe1 114.5(12) .
C33 N4 Fe1 126.1(12) .
C24 O2 C27 120(3) .
N3 C21 C22 119(2) .
N3 C21 C26 121(2) .
C22 C21 C26 120.0 .
C21 C22 C23 120.0 .
C21 C22 H22 120.0 .
C23 C22 H22 120.0 .
C24 C23 C22 120.0 .
C24 C23 H23 120.0 .
C22 C23 H23 120.0 .
C23 C24 C25 120.0 .
C23 C24 O2 111(2) .
C25 C24 O2 129(2) .
C24 C25 C26 120.0 .
C24 C25 H25 120.0 .
C26 C25 H25 120.0 .
C25 C26 C21 120.0 .
C25 C26 H26 120.0 .
C21 C26 H26 120.0 .
O2 C27 H27A 109.5 .
O2 C27 H27B 109.5 .
H27A C27 H27B 109.5 .
O2 C27 H27C 109.5 .
H27A C27 H27C 109.5 .
H27B C27 H27C 109.5 .
N3 C28 C29 117(3) .
N3 C28 H28 121.5 .
C29 C28 H28 121.5 .
N4 C29 C30 122.9(6) .
N4 C29 C28 112.1(17) .
C30 C29 C28 124.6(17) .
C31 C30 C29 117.8(6) .
C31 C30 H30 121.1 .
C29 C30 H30 121.1 .
C30 C31 C32 119.5(5) .
C30 C31 H31 120.3 .
C32 C31 H31 120.3 .
C33 C32 C31 118.7(6) .
C33 C32 C17 120(5) 15_565
C31 C32 C17 119(5) 15_565
N4 C33 C32 122.1(6) .
N4 C33 H33 118.9 .
C32 C33 H33 118.9 .
C41 N5 C48 114(3) .
C41 N5 Fe1 132(3) .
C48 N5 Fe1 113(2) .
C53 N6 C49 116.7(7) .
C53 N6 Fe1 128.1(13) .
C49 N6 Fe1 114.7(13) .
C44 O3 C47 126(3) .
N5 C41 C42 122(2) .
N5 C41 C46 118(2) .
C42 C41 C46 120.0 .
C43 C42 C41 120.0 .
C43 C42 H42 120.0 .
C41 C42 H42 120.0 .
C42 C43 C44 120.0 .
C42 C43 H43 120.0 .
C44 C43 H43 120.0 .
O3 C44 C45 126(2) .
O3 C44 C43 114(2) .
C45 C44 C43 120.0 .
C46 C45 C44 120.0 .
C46 C45 H45 120.0 .
C44 C45 H45 120.0 .
C45 C46 C41 120.0 .
C45 C46 H46 120.0 .
C41 C46 H46 120.0 .
O3 C47 H47A 109.5 .
O3 C47 H47B 109.5 .
H47A C47 H47B 109.5 .
O3 C47 H47C 109.5 .
H47A C47 H47C 109.5 .
H47B C47 H47C 109.5 .
N5 C48 C49 116(3) .
N5 C48 H48 122.0 .
C49 C48 H48 122.0 .
N6 C49 C50 122.3(8) .
N6 C49 C48 113(2) .
C50 C49 C48 122(2) .
C51 C50 C49 117.4(7) .
C51 C50 H50 121.3 .
C49 C50 H50 121.3 .
C50 C51 C52 119.4(6) .
C50 C51 H51 120.3 .
C52 C51 H51 120.3 .
C51 C52 C53 118.8(5) .
C51 C52 C54 122.3(13) .
C53 C52 C54 118.6(13) .
N6 C53 C52 122.1(6) .
N6 C53 H53 119.0 .
C52 C53 H53 119.0 .
C56 C54 C55 115.3 .
C56 C54 C52 122.5(9) .
C55 C54 C52 122.1(9) .
F25 C55 C57 118.0 .
F25 C55 C54 119.3 .
C57 C55 C54 122.6 .
F24 C56 C59 116.9 .
F24 C56 C54 121.0 .
C59 C56 C54 122.2 .
F26 C57 C55 119.2 .
F26 C57 C58 119.7 .
C55 C57 C58 121.1 .
C57 C58 C59 117.2 .
F27 C59 C56 119.0 .
F27 C59 C58 119.5 .
C56 C59 C58 121.5 .
F5 P1 F3 84.3(17) .
F5 P1 F1 96.3(17) .
F3 P1 F1 176.5(18) .
F5 P1 F4 88.9(18) .
F3 P1 F4 89.1(17) .
F1 P1 F4 87.4(15) .
F5 P1 F6 89.3(17) .
F3 P1 F6 93.3(17) .
F1 P1 F6 90.2(15) .
F4 P1 F6 176.8(19) .
F5 P1 F2 170.4(19) .
F3 P1 F2 86.2(17) .
F1 P1 F2 93.2(16) .
F4 P1 F2 92.3(17) .
F6 P1 F2 90.0(17) .

loop_
_geom_bond_atom_site_label_1
_geom_bond_atom_site_label_2
_geom_bond_distance
_geom_bond_site_symmetry_2
Fe1 N4 1.899(17) .
Fe1 N5 1.97(3) .
Fe1 N3 2.00(3) .
Fe1 N6 2.018(19) .
Fe1 N2 2.03(2) .
Fe1 N1 2.10(3) .
N1 C1 1.36(3) .
N1 C8 1.39(3) .
N2 C13 1.346(6) .
N2 C9 1.346(6) .
O1 C4 1.40(3) .
O1 C7 1.46(4) .
C1 C2 1.3900 .
C1 C6 1.3900 .
C2 C3 1.3900 .
C2 H2 0.9500 .
C3 C4 1.3900 .
C3 H3 0.9500 .
C4 C5 1.3900 .
C5 C6 1.3900 .
C5 H5 0.9500 .
C6 H6 0.9500 .
C7 H7A 0.9800 .
C7 H7B 0.9800 .
C7 H7C 0.9800 .
C8 C9 1.52(3) .
C8 H8 0.9500 .
C9 C10 1.381(6) .
C10 C11 1.377(6) .
C10 H10 0.9500 .
C11 C12 1.387(6) .
C11 H11 0.9500 .
C12 C13 1.391(6) .
C12 C14 1.503(13) .
C13 H13 0.9500 .
C14 C15 1.3900 .
C14 C19 1.3900 .
C15 F22 1.33(2) .
C15 C16 1.3900 .
C16 F23 1.31(2) .
C16 C17 1.3900 .
C17 C18 1.3900 .
C17 C32 1.513(13) 16_655
C18 F21 1.37(2) .
C18 C19 1.3900 .
C19 F20 1.359(19) .
N3 C21 1.36(3) .
N3 C28 1.38(3) .
N4 C29 1.347(6) .
N4 C33 1.350(6) .
O2 C24 1.41(3) .
O2 C27 1.46(4) .
C21 C22 1.3900 .
C21 C26 1.3900 .
C22 C23 1.3900 .
C22 H22 0.9500 .
C23 C24 1.3900 .
C23 H23 0.9500 .
C24 C25 1.3900 .
C25 C26 1.3900 .
C25 H25 0.9500 .
C26 H26 0.9500 .
C27 H27A 0.9800 .
C27 H27B 0.9800 .
C27 H27C 0.9800 .
C28 C29 1.52(3) .
C28 H28 0.9500 .
C29 C30 1.384(6) .
C30 C31 1.374(6) .
C30 H30 0.9500 .
C31 C32 1.386(6) .
C31 H31 0.9500 .
C32 C33 1.385(6) .
C32 C17 1.51(12) 15_565
C33 H33 0.9500 .
N5 C41 1.36(3) .
N5 C48 1.40(3) .
N6 C53 1.347(6) .
N6 C49 1.352(7) .
O3 C44 1.39(3) .
O3 C47 1.45(3) .
C41 C42 1.3900 .
C41 C46 1.3900 .
C42 C43 1.3900 .
C42 H42 0.9500 .
C43 C44 1.3900 .
C43 H43 0.9500 .
C44 C45 1.3900 .
C45 C46 1.3900 .
C45 H45 0.9500 .
C46 H46 0.9500 .
C47 H47A 0.9800 .
C47 H47B 0.9800 .
C47 H47C 0.9800 .
C48 C49 1.52(3) .
C48 H48 0.9500 .
C49 C50 1.386(7) .
C50 C51 1.378(6) .
C50 H50 0.9500 .
C51 C52 1.382(6) .
C51 H51 0.9500 .
C52 C53 1.393(6) .
C52 C54 1.488(14) .
C53 H53 0.9500 .
C54 C56 1.3950 .
C54 C55 1.4012 .
C55 F25 1.3422 .
C55 C57 1.3744 .
C56 F24 1.3403 .
C56 C59 1.3771 .
C57 F26 1.3393 .
C57 C58 1.3843 .
C58 C59 1.3879 .
C59 F27 1.3381 .
P1 F5 1.47(3) .
P1 F3 1.56(3) .
P1 F1 1.62(3) .
P1 F4 1.63(3) .
P1 F6 1.62(3) .
P1 F2 1.74(3) .

loop_
_geom_hbond_atom_site_label_D
_geom_hbond_atom_site_label_H
_geom_hbond_atom_site_label_A
_geom_hbond_distance_DH
_geom_hbond_distance_HA
_geom_hbond_distance_DA
_geom_hbond_angle_DHA
_geom_hbond_site_symmetry_A
C2 H2 F23 0.95 2.62 3.25(4) 123.9 15_565
C27 H27C F20 0.98 2.49 3.40(6) 154.3 22_565
C33 H33 F2 0.95 2.25 3.02(3) 137.6 .
C47 H47C F4 0.98 2.50 3.25(6) 132.7 6_566
C50 H50 F3 0.95 2.41 3.02(4) 122.0 .
C50 H50 F6 0.95 2.51 3.08(5) 118.0 .

loop_
_geom_torsion_atom_site_label_1
_geom_torsion_atom_site_label_2
_geom_torsion_atom_site_label_3
_geom_torsion_atom_site_label_4
_geom_torsion
_geom_torsion_site_symmetry_1
_geom_torsion_site_symmetry_4
C8 N1 C1 C2 -132(3) . .
Fe1 N1 C1 C2 50(4) . .
C8 N1 C1 C6 71(4) . .
Fe1 N1 C1 C6 -106(3) . .
N1 C1 C2 C3 -157(3) . .
C6 C1 C2 C3 0.0 . .
C1 C2 C3 C4 0.0 . .
C2 C3 C4 C5 0.0 . .
C2 C3 C4 O1 -171(3) . .
C7 O1 C4 C5 27(6) . .
C7 O1 C4 C3 -163(4) . .
C3 C4 C5 C6 0.0 . .
O1 C4 C5 C6 170(4) . .
C4 C5 C6 C1 0.0 . .
N1 C1 C6 C5 156(3) . .
C2 C1 C6 C5 0.0 . .
C1 N1 C8 C9 177(4) . .
Fe1 N1 C8 C9 -5(5) . .
C13 N2 C9 C10 -4(7) . .
Fe1 N2 C9 C10 174(4) . .
C13 N2 C9 C8 -178(4) . .
Fe1 N2 C9 C8 0(5) . .
N1 C8 C9 N2 3(6) . .
N1 C8 C9 C10 -171(4) . .
N2 C9 C10 C11 -1(7) . .
C8 C9 C10 C11 173(4) . .
C9 C10 C11 C12 11(6) . .
C10 C11 C12 C13 -16(5) . .
C10 C11 C12 C14 175(3) . .
C9 N2 C13 C12 -2(7) . .
Fe1 N2 C13 C12 -180(3) . .
C11 C12 C13 N2 12(6) . .
C14 C12 C13 N2 -179(4) . .
C11 C12 C14 C15 49(4) . .
C13 C12 C14 C15 -120(3) . .
C11 C12 C14 C19 -144(3) . .
C13 C12 C14 C19 47(4) . .
C19 C14 C15 F22 -170(3) . .
C12 C14 C15 F22 -3(3) . .
C19 C14 C15 C16 0.0 . .
C12 C14 C15 C16 167(2) . .
F22 C15 C16 F23 -7(3) . .
C14 C15 C16 F23 -178(2) . .
F22 C15 C16 C17 171(2) . .
C14 C15 C16 C17 0.0 . .
F23 C16 C17 C18 179(2) . .
C15 C16 C17 C18 0.0 . .
F23 C16 C17 C32 -7(2) . 16_655
C15 C16 C17 C32 175(2) . 16_655
C16 C17 C18 F21 178(2) . .
C32 C17 C18 F21 4(3) 16_655 .
C16 C17 C18 C19 0.0 . .
C32 C17 C18 C19 -174(2) 16_655 .
F21 C18 C19 F20 4(2) . .
C17 C18 C19 F20 -178(2) . .
F21 C18 C19 C14 -178(2) . .
C17 C18 C19 C14 0.0 . .
C15 C14 C19 F20 178(2) . .
C12 C14 C19 F20 11(2) . .
C15 C14 C19 C18 0.0 . .
C12 C14 C19 C18 -167(2) . .
N5 Fe1 N4 C29 -106(2) . .
N3 Fe1 N4 C29 -15(2) . .
N6 Fe1 N4 C29 170(2) . .
N1 Fe1 N4 C29 71(2) . .
N5 Fe1 N4 C33 91(3) . .
N3 Fe1 N4 C33 -178(3) . .
N6 Fe1 N4 C33 8(3) . .
N1 Fe1 N4 C33 -92(3) . .
C28 N3 C21 C22 -152(3) . .
Fe1 N3 C21 C22 59(4) . .
C28 N3 C21 C26 27(5) . .
Fe1 N3 C21 C26 -122(2) . .
N3 C21 C22 C23 180(3) . .
C26 C21 C22 C23 0.0 . .
C21 C22 C23 C24 0.0 . .
C22 C23 C24 C25 0.0 . .
C22 C23 C24 O2 -176(3) . .
C27 O2 C24 C23 -5(5) . .
C27 O2 C24 C25 180(4) . .
C23 C24 C25 C26 0.0 . .
O2 C24 C25 C26 175(4) . .
C24 C25 C26 C21 0.0 . .
N3 C21 C26 C25 -180(3) . .
C22 C21 C26 C25 0.0 . .
C21 N3 C28 C29 -172(3) . .
Fe1 N3 C28 C29 -17(4) . .
C33 N4 C29 C30 -14(5) . .
Fe1 N4 C29 C30 -178(3) . .
C33 N4 C29 C28 173(3) . .
Fe1 N4 C29 C28 9(4) . .
N3 C28 C29 N4 7(5) . .
N3 C28 C29 C30 -166(3) . .
N4 C29 C30 C31 13(5) . .
C28 C29 C30 C31 -174(3) . .
C29 C30 C31 C32 -2(4) . .
C30 C31 C32 C33 -7(4) . .
C30 C31 C32 C17 -171(6) . 15_565
C29 N4 C33 C32 3(4) . .
Fe1 N4 C33 C32 165(2) . .
C31 C32 C33 N4 7(4) . .
C17 C32 C33 N4 170(6) 15_565 .
C48 N5 C41 C42 139(3) . .
Fe1 N5 C41 C42 -59(4) . .
C48 N5 C41 C46 -37(4) . .
Fe1 N5 C41 C46 125(3) . .
N5 C41 C42 C43 -176(3) . .
C46 C41 C42 C43 0.0 . .
C41 C42 C43 C44 0.0 . .
C47 O3 C44 C45 171(3) . .
C47 O3 C44 C43 -15(5) . .
C42 C43 C44 O3 -175(3) . .
C42 C43 C44 C45 0.0 . .
O3 C44 C45 C46 174(3) . .
C43 C44 C45 C46 0.0 . .
C44 C45 C46 C41 0.0 . .
N5 C41 C46 C45 176(3) . .
C42 C41 C46 C45 0.0 . .
C41 N5 C48 C49 162(4) . .
Fe1 N5 C48 C49 -3(5) . .
C53 N6 C49 C50 21(5) . .
Fe1 N6 C49 C50 -167(3) . .
C53 N6 C49 C48 -178(4) . .
Fe1 N6 C49 C48 -6(4) . .
N5 C48 C49 N6 6(6) . .
N5 C48 C49 C50 167(4) . .
N6 C49 C50 C51 -21(5) . .
C48 C49 C50 C51 180(4) . .
C49 C50 C51 C52 13(6) . .
C50 C51 C52 C53 -6(6) . .
C50 C51 C52 C54 -179(3) . .
C49 N6 C53 C52 -13(6) . .
Fe1 N6 C53 C52 176(3) . .
C51 C52 C53 N6 6(7) . .
C54 C52 C53 N6 179(3) . .
C51 C52 C54 C56 -114(3) . .
C53 C52 C54 C56 73(4) . .
C51 C52 C54 C55 65(4) . .
C53 C52 C54 C55 -109(3) . .
C56 C54 C55 F25 179.1 . .
C52 C54 C55 F25 1(2) . .
C56 C54 C55 C57 -1.5 . .
C52 C54 C55 C57 -180(2) . .
C55 C54 C56 F24 -179.3 . .
C52 C54 C56 F24 -1(2) . .
C55 C54 C56 C59 0.6 . .
C52 C54 C56 C59 179(2) . .
F25 C55 C57 F26 0.7 . .
C54 C55 C57 F26 -178.8 . .
F25 C55 C57 C58 -180.0 . .
C54 C55 C57 C58 0.6 . .
F26 C57 C58 C59 -179.4 . .
C55 C57 C58 C59 1.2 . .
F24 C56 C59 F27 1.0 . .
C54 C56 C59 F27 -178.9 . .
F24 C56 C59 C58 -179.0 . .
C54 C56 C59 C58 1.1 . .
C57 C58 C59 F27 178.0 . .
C57 C58 C59 C56 -2.0 . .

loop_
_platon_squeeze_void_nr
_platon_squeeze_void_average_x
_platon_squeeze_void_average_y
_platon_squeeze_void_average_z
_platon_squeeze_void_volume
_platon_squeeze_void_count_electrons
_platon_squeeze_void_content
1 -0.009 -0.013 -0.011 33077 15793 ' '
